data_7102912
loop_
_publ_author_name
'Pang, Keliang'
'Tanski, Joseph M'
'Parkin, Gerard'

_publ_section_title
;
 Reactivity of the Ni--&gt;B dative sigma-bond in the nickel boratrane
 compounds [kappa4-B(mimBut)3]NiX (X=Cl, OAc, NCS, N3): synthesis of a
 series of B-functionalized
 tris(2-mercapto-1-tert-butylimidazolyl)borato complexes, [YTmBut)]NiZ.
;
_journal_issue 8
_journal_name_full 'Chemical communications (Cambridge, England)'
_journal_page_first 1008
_journal_page_last 1010
_journal_paper_doi 10.1039/b714466k
_journal_year 2008
_chemical_formula_sum 'C28 H39 B I N7 Ni S4'
_chemical_formula_weight 798.32
_chemical_name_systematic
;
?
;
_space_group_IT_number 2
_symmetry_cell_setting triclinic
_symmetry_space_group_name_Hall '-P 1'
_symmetry_space_group_name_H-M 'P -1'
_atom_sites_solution_hydrogens geom
_atom_sites_solution_primary direct
_atom_sites_solution_secondary difmap
_audit_creation_method SHELXL-97
_cell_angle_alpha 77.0800(10)
_cell_angle_beta 89.1590(10)
_cell_angle_gamma 70.9410(10)
_cell_formula_units_Z 2
_cell_length_a 10.5227(4)
_cell_length_b 11.0009(5)
_cell_length_c 16.8869(7)
_cell_measurement_reflns_used 5218
_cell_measurement_temperature 243(2)
_cell_measurement_theta_max 28.20
_cell_measurement_theta_min 2.35
_cell_volume 1797.27(13)
_computing_cell_refinement 'Bruker SMART'
_computing_data_collection 'Bruker SMART'
_computing_data_reduction 'Bruker SAINT'
_computing_molecular_graphics 'Bruker SHELXTL'
_computing_publication_material 'Bruker SHELXTL'
_computing_structure_refinement 'SHELXL-97 (Sheldrick, 1997)'
_computing_structure_solution 'SHELXS-97 (Sheldrick, 1990)'
_diffrn_ambient_temperature 243(2)
_diffrn_measured_fraction_theta_full 0.907
_diffrn_measured_fraction_theta_max 0.907
_diffrn_measurement_device_type 'CCD area detector'
_diffrn_measurement_method 'phi and omega scans'
_diffrn_radiation_monochromator graphite
_diffrn_radiation_source 'fine-focus sealed tube'
_diffrn_radiation_type MoK\a
_diffrn_radiation_wavelength 0.71073
_diffrn_reflns_av_R_equivalents 0.0188
_diffrn_reflns_av_sigmaI/netI 0.0379
_diffrn_reflns_limit_h_max 13
_diffrn_reflns_limit_h_min -6
_diffrn_reflns_limit_k_max 14
_diffrn_reflns_limit_k_min -12
_diffrn_reflns_limit_l_max 21
_diffrn_reflns_limit_l_min -19
_diffrn_reflns_number 12961
_diffrn_reflns_theta_full 28.31
_diffrn_reflns_theta_max 28.31
_diffrn_reflns_theta_min 2.01
_exptl_absorpt_coefficient_mu 1.660
_exptl_absorpt_correction_T_max 0.8516
_exptl_absorpt_correction_T_min 0.7325
_exptl_absorpt_correction_type empirical
_exptl_absorpt_process_details SADABS
_exptl_crystal_colour Orange
_exptl_crystal_density_diffrn 1.475
_exptl_crystal_density_method 'not measured'
_exptl_crystal_description Block
_exptl_crystal_F_000 812
_exptl_crystal_size_max 0.20
_exptl_crystal_size_mid 0.20
_exptl_crystal_size_min 0.10
_refine_diff_density_max 2.065
_refine_diff_density_min -2.095
_refine_diff_density_rms 0.088
_refine_ls_extinction_method none
_refine_ls_goodness_of_fit_ref 1.035
_refine_ls_hydrogen_treatment constr
_refine_ls_matrix_type full
_refine_ls_number_parameters 379
_refine_ls_number_reflns 8122
_refine_ls_number_restraints 0
_refine_ls_restrained_S_all 1.035
_refine_ls_R_factor_all 0.0840
_refine_ls_R_factor_gt 0.0557
_refine_ls_shift/su_max 0.001
_refine_ls_shift/su_mean 0.000
_refine_ls_structure_factor_coef Fsqd
_refine_ls_weighting_details 'calc w=1/[\s^2^(Fo^2^)+(0.0482P)^2^+5.0860P] where P=(Fo^2^+2Fc^2^)/3'
_refine_ls_weighting_scheme calc
_refine_ls_wR_factor_gt 0.1284
_refine_ls_wR_factor_ref 0.1451
_reflns_number_gt 5748
_reflns_number_total 8122
_reflns_threshold_expression >2sigma(I)
_cod_data_source_file b714466k.txt
_cod_data_source_block ninis10
_cod_depositor_comments
;
The following automatic conversions were performed:
'_symmetry_cell_setting' value 'Triclinic' changed to 'triclinic'
according to '/home/saulius/struct/CIF-dictionaries/cif_core.dic'
dictionary named 'cif_core.dic' version 2.4.1 from
2010-06-29.

'_exptl_absorpt_correction_type' value 'Empirical' changed to
'empirical' according to
'/home/saulius/struct/CIF-dictionaries/cif_core.dic' dictionary named
'cif_core.dic' version 2.4.1 from 2010-06-29.

Automatic conversion script
Id: cif_fix_enum 1527 2010-12-29 10:47:43Z saulius 
;
_cod_original_sg_symbol_H-M P-1
_cod_database_code 7102912

loop_
_symmetry_equiv_pos_as_xyz
'x, y, z'
'-x, -y, -z'

loop_
_atom_site_label
_atom_site_type_symbol
_atom_site_fract_x
_atom_site_fract_y
_atom_site_fract_z
_atom_site_U_iso_or_equiv
_atom_site_adp_type
_atom_site_occupancy
_atom_site_symmetry_multiplicity
_atom_site_calc_flag
_atom_site_refinement_flags
_atom_site_disorder_assembly
_atom_site_disorder_group
I I 0.14087(6) -0.34494(5) 0.36445(3) 0.0961(2) Uani 1 1 d . . .
Ni Ni 0.20220(6) -0.14264(6) 0.29533(3) 0.03927(15) Uani 1 1 d . . .
S1 S 0.36292(13) -0.16577(11) 0.20157(7) 0.0438(3) Uani 1 1 d . . .
S2 S 0.28294(11) -0.07426(11) 0.39730(6) 0.0394(2) Uani 1 1 d . . .
S3 S 0.03541(12) 0.04576(11) 0.22904(7) 0.0413(3) Uani 1 1 d . . .
S4 S 0.4207(3) 0.4807(2) 0.1213(2) 0.1427(12) Uani 1 1 d . . .
N11 N 0.2853(4) 0.1049(3) 0.1477(2) 0.0383(8) Uani 1 1 d . . .
N12 N 0.2673(4) 0.0043(4) 0.0519(2) 0.0411(8) Uani 1 1 d . . .
N21 N 0.4240(4) 0.0420(4) 0.2843(2) 0.0371(8) Uani 1 1 d . . .
N22 N 0.5535(4) -0.1234(4) 0.3783(2) 0.0404(8) Uani 1 1 d . . .
N31 N 0.1755(4) 0.1991(3) 0.2677(2) 0.0363(8) Uani 1 1 d . . .
N32 N -0.0234(4) 0.2358(4) 0.3187(2) 0.0417(8) Uani 1 1 d . . .
N41 N 0.3561(4) 0.2659(4) 0.1985(3) 0.0494(10) Uani 1 1 d . . .
B B 0.3080(5) 0.1476(5) 0.2263(3) 0.0378(11) Uani 1 1 d . . .
C11 C 0.3059(4) -0.0156(4) 0.1319(3) 0.0371(9) Uani 1 1 d . . .
C12 C 0.2298(5) 0.1996(5) 0.0767(3) 0.0466(11) Uani 1 1 d . . .
H12A H 0.2033 0.2916 0.0707 0.056 Uiso 1 1 calc R . .
C13 C 0.2203(5) 0.1383(5) 0.0186(3) 0.0475(11) Uani 1 1 d . . .
H13A H 0.1875 0.1793 -0.0356 0.057 Uiso 1 1 calc R . .
C14 C 0.2762(5) -0.0991(5) 0.0045(3) 0.0483(11) Uani 1 1 d . . .
C15 C 0.2293(7) -0.0290(7) -0.0840(3) 0.0708(17) Uani 1 1 d . . .
H15A H 0.1359 0.0273 -0.0869 0.106 Uiso 1 1 calc R . .
H15B H 0.2373 -0.0942 -0.1158 0.106 Uiso 1 1 calc R . .
H15C H 0.2847 0.0245 -0.1057 0.106 Uiso 1 1 calc R . .
C16 C 0.4226(6) -0.1871(6) 0.0086(4) 0.0677(16) Uani 1 1 d . . .
H16A H 0.4773 -0.1339 -0.0148 0.102 Uiso 1 1 calc R . .
H16B H 0.4301 -0.2541 -0.0218 0.102 Uiso 1 1 calc R . .
H16C H 0.4536 -0.2295 0.0649 0.102 Uiso 1 1 calc R . .
C17 C 0.1838(6) -0.1766(6) 0.0395(4) 0.0666(15) Uani 1 1 d . . .
H17A H 0.0918 -0.1168 0.0352 0.100 Uiso 1 1 calc R . .
H17B H 0.2116 -0.2189 0.0963 0.100 Uiso 1 1 calc R . .
H17C H 0.1894 -0.2433 0.0093 0.100 Uiso 1 1 calc R . .
C21 C 0.4240(4) -0.0515(4) 0.3525(2) 0.0360(9) Uani 1 1 d . . .
C22 C 0.5567(5) 0.0241(5) 0.2674(3) 0.0477(11) Uani 1 1 d . . .
H22A H 0.5864 0.0741 0.2230 0.057 Uiso 1 1 calc R . .
C23 C 0.6359(5) -0.0756(5) 0.3244(3) 0.0483(11) Uani 1 1 d . . .
H23A H 0.7306 -0.1076 0.3274 0.058 Uiso 1 1 calc R . .
C24 C 0.6039(5) -0.2408(5) 0.4498(3) 0.0476(11) Uani 1 1 d . . .
C25 C 0.5534(6) -0.3506(5) 0.4358(4) 0.0635(15) Uani 1 1 d . . .
H25A H 0.4557 -0.3199 0.4329 0.095 Uiso 1 1 calc R . .
H25B H 0.5874 -0.4278 0.4805 0.095 Uiso 1 1 calc R . .
H25C H 0.5850 -0.3738 0.3852 0.095 Uiso 1 1 calc R . .
C26 C 0.7581(6) -0.2912(6) 0.4545(4) 0.0719(17) Uani 1 1 d . . .
H26A H 0.7894 -0.3193 0.4051 0.108 Uiso 1 1 calc R . .
H26B H 0.7914 -0.3653 0.5011 0.108 Uiso 1 1 calc R . .
H26C H 0.7912 -0.2208 0.4603 0.108 Uiso 1 1 calc R . .
C27 C 0.5564(6) -0.1983(6) 0.5280(3) 0.0610(14) Uani 1 1 d . . .
H27A H 0.4587 -0.1659 0.5256 0.091 Uiso 1 1 calc R . .
H27B H 0.5903 -0.1287 0.5343 0.091 Uiso 1 1 calc R . .
H27C H 0.5900 -0.2734 0.5741 0.091 Uiso 1 1 calc R . .
C31 C 0.0627(4) 0.1637(4) 0.2726(2) 0.0366(9) Uani 1 1 d . . .
C32 C 0.1577(5) 0.2941(5) 0.3124(3) 0.0469(11) Uani 1 1 d . . .
H32A H 0.2204 0.3356 0.3197 0.056 Uiso 1 1 calc R . .
C33 C 0.0379(5) 0.3169(5) 0.3431(3) 0.0513(12) Uani 1 1 d . . .
H33A H 0.0008 0.3772 0.3757 0.062 Uiso 1 1 calc R . .
C34 C -0.1567(5) 0.2241(5) 0.3455(3) 0.0489(11) Uani 1 1 d . . .
C35 C -0.2207(7) 0.3303(7) 0.3933(5) 0.085(2) Uani 1 1 d . . .
H35A H -0.1619 0.3162 0.4406 0.127 Uiso 1 1 calc R . .
H35B H -0.3072 0.3247 0.4107 0.127 Uiso 1 1 calc R . .
H35C H -0.2333 0.4171 0.3587 0.127 Uiso 1 1 calc R . .
C36 C -0.1327(6) 0.0886(6) 0.4008(3) 0.0668(16) Uani 1 1 d . . .
H36A H -0.0934 0.0212 0.3707 0.100 Uiso 1 1 calc R . .
H36B H -0.2177 0.0816 0.4205 0.100 Uiso 1 1 calc R . .
H36C H -0.0716 0.0762 0.4467 0.100 Uiso 1 1 calc R . .
C37 C -0.2515(5) 0.2502(6) 0.2719(3) 0.0594(14) Uani 1 1 d . . .
H37A H -0.2140 0.1837 0.2409 0.089 Uiso 1 1 calc R . .
H37B H -0.2627 0.3371 0.2378 0.089 Uiso 1 1 calc R . .
H37C H -0.3384 0.2464 0.2900 0.089 Uiso 1 1 calc R . .
C41 C 0.3834(5) 0.3565(5) 0.1677(4) 0.0606(14) Uani 1 1 d . . .
C1S C 0.2305(12) 0.4564(13) -0.1164(7) 0.134(5) Uani 1 1 d . . .
H1SA H 0.2968 0.4832 -0.0957 0.160 Uiso 1 1 calc R . .
C2S C 0.2656(12) 0.3742(14) -0.1687(9) 0.165(8) Uani 1 1 d . . .
H2SA H 0.3542 0.3431 -0.1846 0.198 Uiso 1 1 calc R . .
C3S C 0.157(2) 0.3382(10) -0.1980(5) 0.155(6) Uani 1 1 d . . .
H3SA H 0.1724 0.2834 -0.2350 0.187 Uiso 1 1 calc R . .
C4S C 0.0338(13) 0.3857(10) -0.1705(6) 0.116(3) Uani 1 1 d . . .
H4SA H -0.0373 0.3619 -0.1879 0.139 Uiso 1 1 calc R . .
C5S C 0.0117(9) 0.4627(9) -0.1213(6) 0.103(3) Uani 1 1 d . . .
H5SA H -0.0759 0.4942 -0.1040 0.124 Uiso 1 1 calc R . .
C6S C 0.1058(12) 0.4992(8) -0.0940(6) 0.106(3) Uani 1 1 d . . .
H6SA H 0.0846 0.5564 -0.0582 0.127 Uiso 1 1 calc R . .

loop_
_atom_site_aniso_label
_atom_site_aniso_U_11
_atom_site_aniso_U_22
_atom_site_aniso_U_33
_atom_site_aniso_U_23
_atom_site_aniso_U_13
_atom_site_aniso_U_12
I 0.1544(5) 0.0857(3) 0.0706(3) 0.0133(2) -0.0205(3) -0.0893(4)
Ni 0.0484(3) 0.0359(3) 0.0365(3) -0.0068(2) 0.0032(2) -0.0191(3)
S1 0.0550(7) 0.0330(6) 0.0392(6) -0.0075(5) 0.0071(5) -0.0096(5)
S2 0.0423(6) 0.0463(6) 0.0313(5) -0.0055(4) 0.0039(4) -0.0193(5)
S3 0.0439(6) 0.0405(6) 0.0436(6) -0.0155(5) -0.0005(5) -0.0154(5)
S4 0.1208(19) 0.0665(12) 0.227(3) 0.0358(16) -0.0027(19) -0.0584(13)
N11 0.046(2) 0.0340(19) 0.0315(18) -0.0049(15) 0.0037(15) -0.0108(16)
N12 0.043(2) 0.047(2) 0.0330(18) -0.0113(16) 0.0073(16) -0.0131(17)
N21 0.0397(19) 0.0364(19) 0.0367(19) -0.0081(15) 0.0034(15) -0.0149(16)
N22 0.040(2) 0.038(2) 0.043(2) -0.0083(16) -0.0008(16) -0.0130(16)
N31 0.045(2) 0.0331(18) 0.0321(18) -0.0113(14) 0.0006(15) -0.0118(16)
N32 0.043(2) 0.044(2) 0.038(2) -0.0144(17) 0.0018(16) -0.0101(17)
N41 0.061(3) 0.039(2) 0.051(2) -0.0027(18) 0.0046(19) -0.025(2)
B 0.048(3) 0.031(2) 0.035(2) -0.0050(19) 0.005(2) -0.017(2)
C11 0.038(2) 0.036(2) 0.035(2) -0.0059(18) 0.0075(18) -0.0112(18)
C12 0.056(3) 0.035(2) 0.040(2) 0.0004(19) 0.000(2) -0.010(2)
C13 0.053(3) 0.051(3) 0.031(2) -0.003(2) 0.000(2) -0.012(2)
C14 0.049(3) 0.059(3) 0.044(3) -0.024(2) 0.011(2) -0.019(2)
C15 0.086(4) 0.087(5) 0.046(3) -0.028(3) 0.001(3) -0.029(4)
C16 0.058(3) 0.080(4) 0.069(4) -0.044(3) 0.015(3) -0.011(3)
C17 0.063(3) 0.073(4) 0.077(4) -0.032(3) 0.005(3) -0.031(3)
C21 0.041(2) 0.039(2) 0.032(2) -0.0097(17) 0.0033(17) -0.0180(19)
C22 0.046(3) 0.053(3) 0.049(3) -0.013(2) 0.014(2) -0.023(2)
C23 0.035(2) 0.052(3) 0.057(3) -0.012(2) 0.006(2) -0.014(2)
C24 0.048(3) 0.041(3) 0.047(3) -0.002(2) -0.008(2) -0.011(2)
C25 0.073(4) 0.036(3) 0.075(4) -0.005(3) -0.008(3) -0.013(3)
C26 0.049(3) 0.067(4) 0.079(4) 0.002(3) -0.011(3) -0.003(3)
C27 0.068(4) 0.067(4) 0.042(3) -0.006(2) -0.010(2) -0.018(3)
C31 0.044(2) 0.034(2) 0.029(2) -0.0064(17) -0.0032(17) -0.0097(19)
C32 0.058(3) 0.042(3) 0.045(3) -0.016(2) -0.004(2) -0.018(2)
C33 0.057(3) 0.049(3) 0.050(3) -0.026(2) 0.002(2) -0.011(2)
C34 0.045(3) 0.049(3) 0.048(3) -0.013(2) 0.012(2) -0.009(2)
C35 0.070(4) 0.099(5) 0.099(5) -0.057(4) 0.040(4) -0.025(4)
C36 0.064(4) 0.071(4) 0.049(3) 0.005(3) 0.012(3) -0.014(3)
C37 0.042(3) 0.062(3) 0.065(3) -0.008(3) 0.000(2) -0.009(2)
C41 0.046(3) 0.042(3) 0.088(4) -0.001(3) -0.004(3) -0.016(2)
C1S 0.096(7) 0.155(10) 0.122(9) 0.065(8) -0.024(6) -0.067(7)
C2S 0.095(7) 0.146(11) 0.129(11) 0.076(9) 0.060(7) 0.050(7)
C3S 0.269(17) 0.088(7) 0.044(4) 0.001(4) 0.031(8) 0.017(10)
C4S 0.154(10) 0.105(7) 0.073(6) 0.004(5) -0.043(6) -0.035(7)
C5S 0.078(5) 0.092(6) 0.109(7) -0.014(5) -0.007(5) 0.007(5)
C6S 0.129(8) 0.077(5) 0.101(6) -0.009(4) 0.003(6) -0.028(6)

loop_
_atom_type_symbol
_atom_type_description
_atom_type_scat_dispersion_real
_atom_type_scat_dispersion_imag
_atom_type_scat_source
C C 0.0033 0.0016 'International Tables Vol C Tables 4.2.6.8 and 6.1.1.4'
H H 0.0000 0.0000 'International Tables Vol C Tables 4.2.6.8 and 6.1.1.4'
B B 0.0013 0.0007 'International Tables Vol C Tables 4.2.6.8 and 6.1.1.4'
N N 0.0061 0.0033 'International Tables Vol C Tables 4.2.6.8 and 6.1.1.4'
S S 0.1246 0.1234 'International Tables Vol C Tables 4.2.6.8 and 6.1.1.4'
Ni Ni 0.3393 1.1124 'International Tables Vol C Tables 4.2.6.8 and 6.1.1.4'
I I -0.4742 1.8119 'International Tables Vol C Tables 4.2.6.8 and 6.1.1.4'

loop_
_geom_angle_atom_site_label_1
_geom_angle_atom_site_label_2
_geom_angle_atom_site_label_3
_geom_angle
_geom_angle_site_symmetry_1
_geom_angle_site_symmetry_3
_geom_angle_publ_flag
S1 Ni S3 101.95(5) . . ?
S1 Ni S2 106.27(5) . . ?
S3 Ni S2 102.73(4) . . ?
S1 Ni I 118.48(4) . . ?
S3 Ni I 119.38(4) . . ?
S2 Ni I 106.37(4) . . ?
C11 S1 Ni 102.52(15) . . ?
C21 S2 Ni 98.43(14) . . ?
C31 S3 Ni 101.71(15) . . ?
C11 N11 C12 107.6(4) . . ?
C11 N11 B 132.2(4) . . ?
C12 N11 B 120.2(4) . . ?
C11 N12 C13 108.3(4) . . ?
C11 N12 C14 127.7(4) . . ?
C13 N12 C14 124.0(4) . . ?
C21 N21 C22 107.2(4) . . ?
C21 N21 B 132.0(4) . . ?
C22 N21 B 120.7(4) . . ?
C21 N22 C23 108.0(4) . . ?
C21 N22 C24 127.5(4) . . ?
C23 N22 C24 124.4(4) . . ?
C31 N31 C32 107.4(4) . . ?
C31 N31 B 131.3(3) . . ?
C32 N31 B 121.3(4) . . ?
C31 N32 C33 107.8(4) . . ?
C31 N32 C34 127.2(4) . . ?
C33 N32 C34 124.8(4) . . ?
C41 N41 B 170.7(5) . . ?
N41 B N31 105.7(4) . . ?
N41 B N21 105.3(4) . . ?
N31 B N21 114.4(4) . . ?
N41 B N11 105.5(4) . . ?
N31 B N11 112.3(4) . . ?
N21 B N11 112.7(4) . . ?
N11 C11 N12 107.5(4) . . ?
N11 C11 S1 126.1(3) . . ?
N12 C11 S1 126.3(3) . . ?
C13 C12 N11 108.6(4) . . ?
C12 C13 N12 107.9(4) . . ?
N12 C14 C16 108.4(4) . . ?
N12 C14 C17 109.1(4) . . ?
C16 C14 C17 112.4(5) . . ?
N12 C14 C15 108.3(4) . . ?
C16 C14 C15 109.3(5) . . ?
C17 C14 C15 109.2(5) . . ?
N22 C21 N21 108.2(4) . . ?
N22 C21 S2 126.2(3) . . ?
N21 C21 S2 125.5(3) . . ?
C23 C22 N21 108.9(4) . . ?
C22 C23 N22 107.6(4) . . ?
N22 C24 C27 109.5(4) . . ?
N22 C24 C26 108.9(4) . . ?
C27 C24 C26 108.8(4) . . ?
N22 C24 C25 108.6(4) . . ?
C27 C24 C25 112.3(5) . . ?
C26 C24 C25 108.7(5) . . ?
N32 C31 N31 108.0(4) . . ?
N32 C31 S3 126.1(3) . . ?
N31 C31 S3 125.8(3) . . ?
C33 C32 N31 108.8(4) . . ?
C32 C33 N32 107.9(4) . . ?
N32 C34 C36 108.9(4) . . ?
N32 C34 C37 110.3(4) . . ?
C36 C34 C37 112.3(5) . . ?
N32 C34 C35 108.3(4) . . ?
C36 C34 C35 109.2(5) . . ?
C37 C34 C35 107.7(5) . . ?
N41 C41 S4 177.4(6) . . ?
C6S C1S C2S 121.9(11) . . ?
C1S C2S C3S 115.5(9) . . ?
C4S C3S C2S 118.1(11) . . ?
C5S C4S C3S 121.3(11) . . ?
C4S C5S C6S 122.9(10) . . ?
C5S C6S C1S 120.4(11) . . ?

loop_
_geom_bond_atom_site_label_1
_geom_bond_atom_site_label_2
_geom_bond_distance
_geom_bond_site_symmetry_2
_geom_bond_publ_flag
I Ni 2.5466(7) . ?
Ni S1 2.2918(13) . ?
Ni S3 2.2964(13) . ?
Ni S2 2.3005(12) . ?
S1 C11 1.726(4) . ?
S2 C21 1.722(4) . ?
S3 C31 1.727(4) . ?
S4 C41 1.581(6) . ?
N11 C11 1.358(5) . ?
N11 C12 1.389(6) . ?
N11 B 1.550(6) . ?
N12 C11 1.365(5) . ?
N12 C13 1.377(6) . ?
N12 C14 1.510(6) . ?
N21 C21 1.362(5) . ?
N21 C22 1.380(6) . ?
N21 B 1.548(6) . ?
N22 C21 1.353(6) . ?
N22 C23 1.385(6) . ?
N22 C24 1.511(6) . ?
N31 C31 1.361(6) . ?
N31 C32 1.385(5) . ?
N31 B 1.544(6) . ?
N32 C31 1.357(5) . ?
N32 C33 1.389(6) . ?
N32 C34 1.503(6) . ?
N41 C41 1.138(6) . ?
N41 B 1.524(6) . ?
C12 C13 1.330(7) . ?
C14 C16 1.521(7) . ?
C14 C17 1.523(7) . ?
C14 C15 1.527(7) . ?
C22 C23 1.334(7) . ?
C24 C27 1.521(7) . ?
C24 C26 1.530(7) . ?
C24 C25 1.533(7) . ?
C32 C33 1.325(7) . ?
C34 C36 1.515(7) . ?
C34 C37 1.522(7) . ?
C34 C35 1.536(7) . ?
C1S C6S 1.322(14) . ?
C1S C2S 1.365(18) . ?
C2S C3S 1.450(19) . ?
C3S C4S 1.349(17) . ?
C4S C5S 1.282(13) . ?
C5S C6S 1.308(12) . ?
